data_7017197
loop_
_publ_author_name
'Langley, Stuart K.'
'Chilton, Nicholas F.'
'Moubaraki, Boujemaa'
'Murray, Keith S.'

_publ_section_title
;
 Self-assembled decanuclear Na(I)(2)Mn(II)(4)Mn(III)(4) complexes: from
 discrete clusters to 1-D and 2-D structures, with the Mn(II)(4)Mn(III)(4)
 unit displaying a large spin ground state and probable SMM behaviour.
;
_journal_issue 45
_journal_name_full 'Dalton transactions (Cambridge, England : 2003)'
_journal_page_first 12201
_journal_page_last 12209
_journal_paper_doi 10.1039/c1dt10739a
_journal_volume 40
_journal_year 2011
_chemical_formula_sum 'C74 H134 Mn8 N12 Na2 O40'
_chemical_formula_weight 2317.43
_chemical_name_systematic
;
?
;
_space_group_IT_number 14
_symmetry_cell_setting monoclinic
_symmetry_space_group_name_Hall '-P 2yn'
_symmetry_space_group_name_H-M 'P 1 21/n 1'
_atom_sites_solution_hydrogens geom
_atom_sites_solution_primary direct
_atom_sites_solution_secondary difmap
_audit_creation_date '9 November 2005'
_audit_creation_method SHELXL-97
_cell_angle_alpha 90.00
_cell_angle_beta 100.75(3)
_cell_angle_gamma 90.00
_cell_formula_units_Z 2
_cell_length_a 17.813(4)
_cell_length_b 12.949(3)
_cell_length_c 23.397(5)
_cell_measurement_reflns_used 9285
_cell_measurement_temperature 100(2)
_cell_measurement_theta_max 25.00
_cell_measurement_theta_min 2.06
_cell_volume 5302(2)
_computing_cell_refinement 'XDS (Kabsch, 1993)'
_computing_data_collection 'Blu-Ice (McPhillips et al, 2002)'
_computing_data_reduction 'XDS (Kabsch, 1993)'
_computing_molecular_graphics X-SEED
_computing_publication_material 'XCIF V6.12 (BrukerAXS, 2001).'
_computing_structure_refinement 'SHELXL-97 (Sheldrick, 1997)'
_computing_structure_solution 'SHELXS-97 (Sheldrick, 1990)'
_diffrn_ambient_temperature 100(2)
_diffrn_measured_fraction_theta_full 0.997
_diffrn_measured_fraction_theta_max 0.997
_diffrn_measurement_device_type 'ADSC Quantum 210r'
_diffrn_measurement_method 'scans in phi'
_diffrn_radiation_monochromator silicon
_diffrn_radiation_source 'Australian synchrotron MX1'
_diffrn_radiation_type synchrotron
_diffrn_radiation_wavelength 0.71123
_diffrn_reflns_av_R_equivalents 0.0451
_diffrn_reflns_av_sigmaI/netI 0.0335
_diffrn_reflns_limit_h_max 21
_diffrn_reflns_limit_h_min -21
_diffrn_reflns_limit_k_max 15
_diffrn_reflns_limit_k_min -15
_diffrn_reflns_limit_l_max 27
_diffrn_reflns_limit_l_min -27
_diffrn_reflns_number 34270
_diffrn_reflns_theta_full 25.00
_diffrn_reflns_theta_max 25.00
_diffrn_reflns_theta_min 2.06
_exptl_absorpt_coefficient_mu 1.013
_exptl_absorpt_correction_T_max 0.876
_exptl_absorpt_correction_T_min 0.753
_exptl_absorpt_correction_type multi-scan
_exptl_absorpt_process_details SADABS
_exptl_crystal_colour brown
_exptl_crystal_density_diffrn 1.452
_exptl_crystal_density_method 'not measured'
_exptl_crystal_description needle
_exptl_crystal_F_000 2408
_exptl_crystal_size_max 0.2
_exptl_crystal_size_mid 0.05
_exptl_crystal_size_min 0.05
_platon_squeeze_details
;
PLATON/SQUEEZE Spek, A.L. (1990), Acta Cryst. A46, C-34
;
_refine_diff_density_max 0.766
_refine_diff_density_min -0.863
_refine_diff_density_rms 0.094
_refine_ls_extinction_method none
_refine_ls_goodness_of_fit_ref 1.089
_refine_ls_hydrogen_treatment mixed
_refine_ls_matrix_type full
_refine_ls_number_parameters 614
_refine_ls_number_reflns 9284
_refine_ls_number_restraints 4
_refine_ls_restrained_S_all 1.093
_refine_ls_R_factor_all 0.0678
_refine_ls_R_factor_gt 0.0603
_refine_ls_shift/su_max 0.001
_refine_ls_shift/su_mean 0.000
_refine_ls_structure_factor_coef Fsqd
_refine_ls_weighting_details 'calc w=1/[\s^2^(Fo^2^)+(0.0658P)^2^+17.9586P] where P=(Fo^2^+2Fc^2^)/3'
_refine_ls_weighting_scheme calc
_refine_ls_wR_factor_gt 0.1535
_refine_ls_wR_factor_ref 0.1576
_reflns_number_gt 8108
_reflns_number_total 9284
_reflns_threshold_expression >2sigma(I)
_cod_data_source_file c1dt10739a.txt
_cod_data_source_block 745sq
_cod_original_cell_volume 5302.0(18)
_cod_original_sg_symbol_H-M P21/n
_cod_database_code 7017197

loop_
_symmetry_equiv_pos_as_xyz
'x, y, z'
'-x+1/2, y+1/2, -z+1/2'
'-x, -y, -z'
'x-1/2, -y-1/2, z-1/2'

loop_
_atom_site_label
_atom_site_type_symbol
_atom_site_fract_x
_atom_site_fract_y
_atom_site_fract_z
_atom_site_U_iso_or_equiv
_atom_site_adp_type
_atom_site_occupancy
_atom_site_symmetry_multiplicity
_atom_site_calc_flag
_atom_site_refinement_flags
_atom_site_disorder_assembly
_atom_site_disorder_group
Mn1 Mn 0.53538(3) 0.28634(5) 0.14385(3) 0.02856(18) Uani 1 1 d . . .
Mn2 Mn 0.55973(3) 0.39188(4) 0.02488(3) 0.02536(17) Uani 1 1 d . . .
Mn3 Mn 0.56212(3) 0.50149(4) -0.10773(3) 0.02727(18) Uani 1 1 d . . .
Mn4 Mn 0.69341(3) 0.33819(5) -0.04665(3) 0.03014(18) Uani 1 1 d . . .
Na1 Na 0.66908(10) 0.18102(12) 0.06788(8) 0.0352(4) Uani 1 1 d . . .
O1 O 0.53500(17) 0.3202(2) 0.22142(14) 0.0355(8) Uani 1 1 d . . .
O2 O 0.64174(16) 0.2387(2) 0.16504(14) 0.0341(7) Uani 1 1 d . . .
O3 O 0.75823(17) 0.2290(2) 0.21761(15) 0.0399(8) Uani 1 1 d . . .
O4 O 0.43208(16) 0.3362(2) 0.12453(13) 0.0283(7) Uani 1 1 d . . .
O5 O 0.53986(16) 0.2425(2) 0.06552(14) 0.0303(7) Uani 1 1 d . . .
O6 O 0.5042(2) -0.0870(3) 0.2505(2) 0.0617(12) Uani 1 1 d . . .
H6 H 0.5501 -0.0971 0.2481 0.074 Uiso 1 1 calc R . .
O7 O 0.56874(15) 0.3486(2) -0.06238(13) 0.0282(7) Uani 1 1 d . . .
O8 O 0.68187(16) 0.3557(2) 0.03438(14) 0.0306(7) Uani 1 1 d . . .
O9 O 0.44082(15) 0.5618(2) -0.11288(13) 0.0283(7) Uani 1 1 d . . .
O10 O 0.62192(18) 0.4722(2) -0.18543(16) 0.0379(8) Uani 1 1 d D . .
O11 O 0.68507(16) 0.4804(2) -0.06460(15) 0.0334(7) Uani 1 1 d . . .
O12 O 0.70061(16) 0.1917(2) -0.03133(15) 0.0339(7) Uani 1 1 d . . .
O13 O 0.70436(19) 0.3150(2) -0.12519(16) 0.0394(8) Uani 1 1 d . . .
O14 O 0.7122(3) 0.0247(3) -0.04470(18) 0.0555(10) Uani 1 1 d . . .
O15 O 0.9948(9) 0.4214(11) 0.0256(9) 0.104(8) Uani 0.28 1 d PD A 2
H15 H 0.9826 0.4330 0.0580 0.125 Uiso 0.28 1 calc PR A 2
O16 O 0.6388(2) 0.0070(2) 0.04520(17) 0.0421(9) Uani 1 1 d . . .
O17 O 0.7873(2) 0.1400(3) 0.11968(18) 0.0502(10) Uani 1 1 d . . .
N1 N 0.4675(2) 0.1332(3) 0.14390(18) 0.0341(9) Uani 1 1 d . . .
N2 N 0.56374(19) 0.5587(2) -0.00695(16) 0.0279(8) Uani 1 1 d . . .
N3 N 0.6184(2) 0.6147(3) 0.00714(17) 0.0308(9) Uani 1 1 d . . .
N4 N 0.6708(2) 0.6673(3) 0.0198(2) 0.0412(10) Uani 1 1 d . . .
N5 N 0.8168(2) 0.3885(3) -0.0070(2) 0.0415(10) Uani 1 1 d . . .
N6 N 0.4796(2) 0.3881(3) -0.17233(16) 0.0295(8) Uani 1 1 d . . .
C1 C 0.5826(3) 0.2913(4) 0.2690(2) 0.0383(12) Uani 1 1 d . . .
C2 C 0.5592(3) 0.3002(5) 0.3223(3) 0.0560(16) Uani 1 1 d . . .
H2 H 0.5095 0.3260 0.3233 0.067 Uiso 1 1 calc R . .
C3 C 0.6060(4) 0.2726(7) 0.3736(3) 0.077(2) Uani 1 1 d . . .
H3 H 0.5880 0.2780 0.4092 0.093 Uiso 1 1 calc R . .
C4 C 0.6796(3) 0.2368(6) 0.3735(3) 0.068(2) Uani 1 1 d . . .
H4 H 0.7120 0.2184 0.4090 0.082 Uiso 1 1 calc R . .
C5 C 0.7049(3) 0.2282(4) 0.3223(2) 0.0483(14) Uani 1 1 d . . .
H5 H 0.7553 0.2041 0.3226 0.058 Uiso 1 1 calc R . .
C6 C 0.6579(3) 0.2542(3) 0.2689(2) 0.0367(12) Uani 1 1 d . . .
C7 C 0.6877(3) 0.2413(3) 0.2156(2) 0.0354(11) Uani 1 1 d . . .
C8 C 0.3861(3) 0.1664(3) 0.1380(2) 0.0376(11) Uani 1 1 d . . .
H8A H 0.3605 0.1246 0.1642 0.045 Uiso 1 1 calc R . .
H8B H 0.3590 0.1550 0.0976 0.045 Uiso 1 1 calc R . .
C9 C 0.3826(2) 0.2795(3) 0.1534(2) 0.0340(10) Uani 1 1 d . . .
H9A H 0.3296 0.3052 0.1416 0.041 Uiso 1 1 calc R . .
H9B H 0.3981 0.2886 0.1960 0.041 Uiso 1 1 calc R . .
C10 C 0.4847(3) 0.0824(3) 0.0911(2) 0.0366(11) Uani 1 1 d . . .
H10A H 0.4454 0.0295 0.0772 0.044 Uiso 1 1 calc R . .
H10B H 0.5350 0.0474 0.1006 0.044 Uiso 1 1 calc R . .
C11 C 0.4861(3) 0.1619(3) 0.0436(2) 0.0335(11) Uani 1 1 d . . .
H11A H 0.5014 0.1286 0.0094 0.040 Uiso 1 1 calc R . .
H11B H 0.4345 0.1919 0.0311 0.040 Uiso 1 1 calc R . .
C12 C 0.4951(3) 0.0747(3) 0.1978(2) 0.0398(12) Uani 1 1 d . . .
H12A H 0.4807 0.1131 0.2307 0.048 Uiso 1 1 calc R . .
H12B H 0.5517 0.0728 0.2042 0.048 Uiso 1 1 calc R . .
C13 C 0.4662(3) -0.0359(4) 0.1995(3) 0.0476(14) Uani 1 1 d . . .
H13A H 0.4104 -0.0352 0.1989 0.057 Uiso 1 1 calc R . .
H13B H 0.4753 -0.0738 0.1646 0.057 Uiso 1 1 calc R . .
C14 C 0.8191(3) 0.3684(4) 0.0554(2) 0.0414(12) Uani 1 1 d . . .
H14A H 0.8620 0.4070 0.0788 0.050 Uiso 1 1 calc R . .
H14B H 0.8278 0.2938 0.0634 0.050 Uiso 1 1 calc R . .
C15 C 0.7452(2) 0.4006(3) 0.0729(2) 0.0361(11) Uani 1 1 d . . .
H15A H 0.7449 0.3779 0.1133 0.043 Uiso 1 1 calc R . .
H15B H 0.7407 0.4768 0.0716 0.043 Uiso 1 1 calc R . .
C16 C 0.8174(3) 0.5010(4) -0.0214(3) 0.0432(13) Uani 1 1 d . . .
H16A H 0.8678 0.5203 -0.0303 0.052 Uiso 1 1 calc R . .
H16B H 0.8088 0.5424 0.0123 0.052 Uiso 1 1 calc R . .
C17 C 0.7551(3) 0.5238(4) -0.0736(3) 0.0435(12) Uani 1 1 d . . .
H17A H 0.7494 0.5994 -0.0790 0.052 Uiso 1 1 calc R . .
H17B H 0.7692 0.4940 -0.1091 0.052 Uiso 1 1 calc R . .
C18 C 0.8736(3) 0.3276(5) -0.0319(3) 0.0551(15) Uani 1 1 d . A .
H18A H 0.8715 0.3502 -0.0726 0.066 Uiso 1 1 calc R . .
H18B H 0.8582 0.2541 -0.0329 0.066 Uiso 1 1 calc R . .
C19 C 0.9549(4) 0.3356(9) 0.0000(4) 0.098(3) Uani 1 1 d D . .
H19A H 0.9612 0.4029 0.0203 0.118 Uiso 1 1 calc R A 1
H19B H 0.9635 0.2810 0.0301 0.118 Uiso 1 1 calc R A 1
C20 C 0.7239(3) 0.2272(4) -0.1498(2) 0.0409(12) Uani 1 1 d . . .
C21 C 0.7364(4) 0.2337(5) -0.2067(3) 0.0638(17) Uani 1 1 d . . .
H21 H 0.7305 0.2982 -0.2264 0.077 Uiso 1 1 calc R . .
C22 C 0.7574(5) 0.1472(5) -0.2351(4) 0.077(2) Uani 1 1 d . . .
H22 H 0.7674 0.1538 -0.2734 0.092 Uiso 1 1 calc R . .
C23 C 0.7637(4) 0.0523(5) -0.2083(3) 0.0628(17) Uani 1 1 d . . .
H23 H 0.7764 -0.0072 -0.2283 0.075 Uiso 1 1 calc R . .
C24 C 0.7515(3) 0.0450(4) -0.1526(3) 0.0450(13) Uani 1 1 d . . .
H24 H 0.7574 -0.0202 -0.1336 0.054 Uiso 1 1 calc R . .
C25 C 0.7303(2) 0.1315(3) -0.1221(2) 0.0366(11) Uani 1 1 d . . .
C26 C 0.7135(3) 0.1140(3) -0.0636(2) 0.0373(11) Uani 1 1 d . . .
C27 C 0.5322(2) 0.2641(3) -0.0954(2) 0.0293(10) Uani 1 1 d . . .
H27A H 0.5179 0.2113 -0.0688 0.035 Uiso 1 1 calc R . .
H27B H 0.5681 0.2321 -0.1178 0.035 Uiso 1 1 calc R . .
C28 C 0.4617(2) 0.3000(3) -0.1367(2) 0.0302(10) Uani 1 1 d . . .
H28A H 0.4407 0.2423 -0.1625 0.036 Uiso 1 1 calc R . .
H28B H 0.4223 0.3212 -0.1142 0.036 Uiso 1 1 calc R . .
C29 C 0.4093(2) 0.4471(3) -0.1956(2) 0.0322(10) Uani 1 1 d . . .
H29A H 0.3690 0.3990 -0.2146 0.039 Uiso 1 1 calc R . .
H29B H 0.4199 0.4965 -0.2253 0.039 Uiso 1 1 calc R . .
C30 C 0.3809(2) 0.5053(3) -0.14798(19) 0.0297(10) Uani 1 1 d . . .
H30A H 0.3399 0.5535 -0.1656 0.036 Uiso 1 1 calc R . .
H30B H 0.3589 0.4558 -0.1233 0.036 Uiso 1 1 calc R . .
C31 C 0.5685(3) 0.4386(4) -0.2361(2) 0.0410(11) Uani 1 1 d . . .
H31A H 0.5967 0.4127 -0.2658 0.049 Uiso 1 1 calc R . .
H31B H 0.5367 0.4978 -0.2529 0.049 Uiso 1 1 calc R . .
C32 C 0.5176(3) 0.3537(3) -0.2198(2) 0.0360(11) Uani 1 1 d . . .
H32A H 0.4787 0.3349 -0.2542 0.043 Uiso 1 1 calc R . .
H32B H 0.5488 0.2916 -0.2073 0.043 Uiso 1 1 calc R . .
C33 C 0.6654(3) -0.0792(4) 0.0810(3) 0.0542(16) Uani 1 1 d . . .
H33A H 0.7196 -0.0698 0.0978 0.081 Uiso 1 1 calc R . .
H33B H 0.6589 -0.1424 0.0575 0.081 Uiso 1 1 calc R . .
H33C H 0.6360 -0.0849 0.1124 0.081 Uiso 1 1 calc R . .
C34 C 0.8538(4) 0.0816(5) 0.1186(3) 0.073(2) Uani 1 1 d . . .
H34A H 0.8532 0.0565 0.0790 0.109 Uiso 1 1 calc R . .
H34B H 0.8554 0.0226 0.1451 0.109 Uiso 1 1 calc R . .
H34C H 0.8990 0.1250 0.1310 0.109 Uiso 1 1 calc R . .
H10 H 0.649(4) 0.418(4) -0.170(3) 0.088 Uiso 1 1 d D . .
H16 H 0.668(5) 0.019(6) 0.020(3) 0.088 Uiso 1 1 d . . .
H17 H 0.778(5) 0.162(6) 0.151(3) 0.088 Uiso 1 1 d . . .
O15A O 1.0115(6) 0.3271(14) -0.0329(6) 0.102(5) Uani 0.42 1 d PD A 1
H15X H 0.9914 0.3221 -0.0683 0.123 Uiso 0.42 1 calc PR A 1
O15B O 0.9793(9) 0.2851(15) 0.0532(8) 0.122(9) Uani 0.30 1 d PD A 3
H15Y H 1.0265 0.2940 0.0642 0.147 Uiso 0.30 1 calc PR A 3
O1S O 0.6497(2) -0.1133(3) 0.2318(2) 0.0580(13) Uani 1 1 d . . .
H1S H 0.668(4) -0.154(6) 0.247(3) 0.070 Uiso 1 1 d . . .
C1S C 0.7022(3) -0.0284(4) 0.2372(3) 0.0567(17) Uani 1 1 d . . .
H1S1 H 0.6818 0.0256 0.2093 0.085 Uiso 1 1 calc R . .
H1S2 H 0.7514 -0.0523 0.2293 0.085 Uiso 1 1 calc R . .
H1S3 H 0.7093 -0.0005 0.2768 0.085 Uiso 1 1 calc R . .

loop_
_atom_site_aniso_label
_atom_site_aniso_U_11
_atom_site_aniso_U_22
_atom_site_aniso_U_33
_atom_site_aniso_U_23
_atom_site_aniso_U_13
_atom_site_aniso_U_12
Mn1 0.0223(3) 0.0117(3) 0.0426(4) -0.0017(3) -0.0174(3) 0.0008(2)
Mn2 0.0178(3) 0.0106(3) 0.0399(4) -0.0049(2) -0.0151(3) 0.0034(2)
Mn3 0.0205(3) 0.0108(3) 0.0439(4) -0.0046(3) -0.0112(3) 0.0008(2)
Mn4 0.0189(3) 0.0137(3) 0.0523(4) -0.0053(3) -0.0078(3) 0.0035(2)
Na1 0.0288(9) 0.0146(8) 0.0530(11) -0.0027(7) -0.0158(8) 0.0068(7)
O1 0.0315(16) 0.0196(15) 0.0453(19) 0.0017(13) -0.0189(14) 0.0013(12)
O2 0.0258(15) 0.0161(14) 0.0492(19) -0.0014(13) -0.0215(14) 0.0017(12)
O3 0.0242(16) 0.0225(16) 0.062(2) -0.0093(15) -0.0216(15) 0.0043(12)
O4 0.0231(14) 0.0139(14) 0.0408(17) -0.0004(12) -0.0123(12) 0.0011(11)
O5 0.0225(14) 0.0104(13) 0.0492(18) -0.0028(12) -0.0159(13) -0.0001(11)
O6 0.059(2) 0.0278(19) 0.085(3) 0.0189(19) -0.020(2) -0.0031(18)
O7 0.0191(13) 0.0120(13) 0.0468(18) -0.0086(12) -0.0116(12) 0.0023(11)
O8 0.0194(14) 0.0148(14) 0.0490(18) -0.0078(13) -0.0158(13) 0.0007(11)
O9 0.0205(14) 0.0116(13) 0.0447(17) -0.0037(12) -0.0152(12) -0.0015(11)
O10 0.0324(17) 0.0239(16) 0.053(2) -0.0019(15) -0.0038(15) -0.0023(13)
O11 0.0196(14) 0.0144(14) 0.061(2) -0.0036(14) -0.0067(14) 0.0014(11)
O12 0.0248(15) 0.0128(14) 0.058(2) -0.0067(13) -0.0085(14) 0.0066(11)
O13 0.0391(18) 0.0196(16) 0.058(2) -0.0045(15) 0.0046(16) 0.0063(13)
O14 0.078(3) 0.0139(17) 0.073(3) -0.0074(17) 0.010(2) 0.0071(17)
O15 0.038(9) 0.113(17) 0.17(2) 0.077(16) 0.043(12) 0.033(10)
O16 0.047(2) 0.0149(15) 0.056(2) -0.0005(15) -0.0142(16) 0.0064(14)
O17 0.0387(19) 0.037(2) 0.063(2) -0.0093(18) -0.0217(18) 0.0179(16)
N1 0.0283(19) 0.0145(17) 0.052(2) 0.0007(16) -0.0129(17) 0.0016(14)
N2 0.0196(17) 0.0109(16) 0.045(2) -0.0049(15) -0.0159(15) 0.0029(14)
N3 0.0262(19) 0.0106(16) 0.048(2) -0.0069(15) -0.0139(16) 0.0058(15)
N4 0.0217(19) 0.0221(19) 0.070(3) -0.0099(19) -0.0162(18) -0.0050(16)
N5 0.0187(18) 0.027(2) 0.072(3) -0.004(2) -0.0092(18) 0.0021(15)
N6 0.0275(18) 0.0176(17) 0.038(2) -0.0038(15) -0.0082(15) 0.0006(14)
C1 0.037(3) 0.024(2) 0.044(3) 0.004(2) -0.016(2) -0.0112(19)
C2 0.034(3) 0.074(4) 0.052(3) 0.017(3) -0.015(2) -0.006(3)
C3 0.049(4) 0.127(7) 0.049(4) 0.029(4) -0.012(3) -0.013(4)
C4 0.042(3) 0.092(5) 0.056(4) 0.034(4) -0.026(3) -0.014(3)
C5 0.039(3) 0.037(3) 0.055(3) 0.016(2) -0.025(2) -0.006(2)
C6 0.030(2) 0.014(2) 0.054(3) 0.0080(19) -0.022(2) -0.0056(17)
C7 0.037(3) 0.0054(18) 0.054(3) -0.0009(18) -0.017(2) -0.0017(17)
C8 0.028(2) 0.025(2) 0.052(3) 0.001(2) -0.014(2) -0.0037(18)
C9 0.022(2) 0.025(2) 0.049(3) 0.002(2) -0.0066(19) -0.0036(17)
C10 0.036(2) 0.0106(19) 0.054(3) -0.0049(19) -0.018(2) -0.0017(17)
C11 0.030(2) 0.014(2) 0.047(3) -0.0053(18) -0.016(2) -0.0051(17)
C12 0.040(3) 0.014(2) 0.055(3) 0.004(2) -0.019(2) -0.0042(18)
C13 0.046(3) 0.017(2) 0.068(4) 0.008(2) -0.019(3) -0.005(2)
C14 0.026(2) 0.029(2) 0.059(3) -0.003(2) -0.021(2) 0.0012(19)
C15 0.022(2) 0.020(2) 0.056(3) -0.010(2) -0.021(2) -0.0013(17)
C16 0.024(2) 0.025(2) 0.075(4) -0.004(2) -0.006(2) -0.0044(18)
C17 0.024(2) 0.031(3) 0.070(4) -0.001(2) -0.004(2) -0.0072(19)
C18 0.025(3) 0.054(3) 0.084(4) -0.008(3) 0.005(3) 0.009(2)
C19 0.030(3) 0.145(9) 0.117(7) -0.022(7) 0.008(4) 0.021(5)
C20 0.035(3) 0.026(2) 0.062(3) -0.008(2) 0.008(2) 0.002(2)
C21 0.083(5) 0.040(3) 0.077(4) 0.003(3) 0.038(4) 0.011(3)
C22 0.102(6) 0.047(4) 0.098(6) -0.007(4) 0.060(5) 0.002(4)
C23 0.059(4) 0.040(3) 0.096(5) -0.016(3) 0.032(4) 0.007(3)
C24 0.029(2) 0.025(2) 0.082(4) -0.014(2) 0.013(3) 0.0012(19)
C25 0.022(2) 0.019(2) 0.066(3) -0.013(2) 0.000(2) 0.0010(17)
C26 0.026(2) 0.019(2) 0.062(3) -0.011(2) -0.005(2) 0.0029(17)
C27 0.023(2) 0.017(2) 0.042(2) -0.0083(18) -0.0081(18) 0.0020(16)
C28 0.028(2) 0.0146(19) 0.042(3) -0.0066(18) -0.0111(19) -0.0035(16)
C29 0.028(2) 0.019(2) 0.041(3) -0.0027(18) -0.0169(19) -0.0016(17)
C30 0.025(2) 0.0139(19) 0.040(2) -0.0061(17) -0.0215(18) 0.0001(16)
C31 0.046(3) 0.025(2) 0.048(3) -0.002(2) 0.000(2) -0.004(2)
C32 0.036(2) 0.021(2) 0.046(3) -0.005(2) -0.004(2) -0.0019(19)
C33 0.066(4) 0.017(2) 0.064(4) 0.001(2) -0.027(3) 0.003(2)
C34 0.052(4) 0.063(4) 0.091(5) -0.014(4) -0.020(3) 0.037(3)
O15A 0.049(7) 0.142(14) 0.108(11) -0.025(11) -0.006(7) 0.019(8)
O15B 0.033(8) 0.079(13) 0.24(3) -0.014(15) -0.018(12) 0.035(9)
O1S 0.046(2) 0.0159(17) 0.093(3) 0.0067(18) -0.036(2) 0.0003(15)
C1S 0.049(3) 0.022(2) 0.080(4) 0.002(3) -0.036(3) -0.001(2)

loop_
_atom_type_symbol
_atom_type_description
_atom_type_scat_dispersion_real
_atom_type_scat_dispersion_imag
_atom_type_scat_source
C C 0.0033 0.0016 'International Tables Vol C Tables 4.2.6.8 and 6.1.1.4'
H H 0.0000 0.0000 'International Tables Vol C Tables 4.2.6.8 and 6.1.1.4'
N N 0.0061 0.0033 'International Tables Vol C Tables 4.2.6.8 and 6.1.1.4'
O O 0.0106 0.0060 'International Tables Vol C Tables 4.2.6.8 and 6.1.1.4'
Mn Mn 0.3368 0.7283 'International Tables Vol C Tables 4.2.6.8 and 6.1.1.4'
Na Na 0.0362 0.0249 'International Tables Vol C Tables 4.2.6.8 and 6.1.1.4'

loop_
_geom_angle_atom_site_label_1
_geom_angle_atom_site_label_2
_geom_angle_atom_site_label_3
_geom_angle
_geom_angle_site_symmetry_1
_geom_angle_site_symmetry_3
O1 Mn1 O4 88.44(13) . .
O1 Mn1 O5 175.91(12) . .
O4 Mn1 O5 94.74(13) . .
O1 Mn1 O2 90.39(14) . .
O4 Mn1 O2 178.41(13) . .
O5 Mn1 O2 86.48(13) . .
O1 Mn1 O9 98.52(13) . 3_665
O4 Mn1 O9 81.67(11) . 3_665
O5 Mn1 O9 84.51(12) . 3_665
O2 Mn1 O9 97.44(12) . 3_665
O1 Mn1 N1 95.96(14) . .
O4 Mn1 N1 79.10(12) . .
O5 Mn1 N1 82.15(14) . .
O2 Mn1 N1 102.10(12) . .
O9 Mn1 N1 155.52(12) 3_665 .
O1 Mn1 Mn2 140.33(10) . .
O4 Mn1 Mn2 86.07(10) . .
O5 Mn1 Mn2 42.74(8) . .
O2 Mn1 Mn2 94.16(11) . .
O9 Mn1 Mn2 41.81(8) 3_665 .
N1 Mn1 Mn2 121.32(11) . .
O1 Mn1 Na1 135.26(10) . .
O4 Mn1 Na1 136.29(10) . .
O5 Mn1 Na1 41.65(9) . .
O2 Mn1 Na1 44.88(10) . .
O9 Mn1 Na1 89.41(9) 3_665 .
N1 Mn1 Na1 94.09(11) . .
Mn2 Mn1 Na1 60.65(4) . .
O9 Mn2 O7 175.90(11) 3_665 .
O9 Mn2 O8 98.30(11) 3_665 .
O7 Mn2 O8 78.03(11) . .
O9 Mn2 O5 78.62(11) 3_665 .
O7 Mn2 O5 103.08(11) . .
O8 Mn2 O5 90.27(11) . .
O9 Mn2 N2 85.42(12) 3_665 3_665
O7 Mn2 N2 98.06(12) . 3_665
O8 Mn2 N2 173.50(13) . 3_665
O5 Mn2 N2 95.70(12) . 3_665
O9 Mn2 N2 93.10(12) 3_665 .
O7 Mn2 N2 85.68(12) . .
O8 Mn2 N2 98.27(12) . .
O5 Mn2 N2 168.92(13) . .
N2 Mn2 N2 76.13(14) 3_665 .
O9 Mn2 Mn1 42.27(8) 3_665 .
O7 Mn2 Mn1 139.45(8) . .
O8 Mn2 Mn1 96.50(9) . .
O5 Mn2 Mn1 36.39(8) . .
N2 Mn2 Mn1 89.84(11) 3_665 .
N2 Mn2 Mn1 134.64(10) . .
O9 Mn2 Mn4 133.84(8) 3_665 .
O7 Mn2 Mn4 42.27(7) . .
O8 Mn2 Mn4 36.35(9) . .
O5 Mn2 Mn4 103.11(9) . .
N2 Mn2 Mn4 138.82(10) 3_665 .
N2 Mn2 Mn4 87.93(10) . .
Mn1 Mn2 Mn4 126.21(3) . .
O9 Mn2 Na1 92.62(8) 3_665 .
O7 Mn2 Na1 86.08(8) . .
O8 Mn2 Na1 45.22(8) . .
O5 Mn2 Na1 45.47(8) . .
N2 Mn2 Na1 140.30(10) 3_665 .
N2 Mn2 Na1 143.49(9) . .
Mn1 Mn2 Na1 64.06(4) . .
Mn4 Mn2 Na1 62.81(4) . .
O4 Mn3 O7 162.46(11) 3_665 .
O4 Mn3 O11 97.18(10) 3_665 .
O7 Mn3 O11 73.70(10) . .
O4 Mn3 O9 74.48(10) 3_665 .
O7 Mn3 O9 107.06(11) . .
O11 Mn3 O9 154.00(12) . .
O4 Mn3 O10 88.38(12) 3_665 .
O7 Mn3 O10 103.72(11) . .
O11 Mn3 O10 77.25(12) . .
O9 Mn3 O10 126.03(12) . .
O4 Mn3 N6 121.91(11) 3_665 .
O7 Mn3 N6 74.31(11) . .
O11 Mn3 N6 129.65(12) . .
O9 Mn3 N6 73.33(11) . .
O10 Mn3 N6 73.84(12) . .
O4 Mn3 N2 83.59(12) 3_665 .
O7 Mn3 N2 79.77(11) . .
O11 Mn3 N2 76.76(12) . .
O9 Mn3 N2 77.85(11) . .
O10 Mn3 N2 151.55(11) . .
N6 Mn3 N2 132.96(13) . .
O11 Mn4 O13 87.54(14) . .
O11 Mn4 O12 177.86(15) . .
O13 Mn4 O12 90.52(14) . .
O11 Mn4 O8 94.84(14) . .
O13 Mn4 O8 177.59(13) . .
O12 Mn4 O8 87.10(13) . .
O11 Mn4 O7 82.35(11) . .
O13 Mn4 O7 97.51(13) . .
O12 Mn4 O7 97.02(11) . .
O8 Mn4 O7 82.47(12) . .
O11 Mn4 N5 81.01(13) . .
O13 Mn4 N5 99.81(16) . .
O12 Mn4 N5 100.22(13) . .
O8 Mn4 N5 80.94(15) . .
O7 Mn4 N5 155.35(13) . .
O11 Mn4 Mn2 82.55(10) . .
O13 Mn4 Mn2 138.63(10) . .
O12 Mn4 Mn2 98.35(10) . .
O8 Mn4 Mn2 41.66(8) . .
O7 Mn4 Mn2 41.44(8) . .
N5 Mn4 Mn2 117.92(12) . .
O11 Mn4 Na1 136.94(11) . .
O13 Mn4 Na1 134.79(10) . .
O12 Mn4 Na1 44.84(11) . .
O8 Mn4 Na1 42.81(9) . .
O7 Mn4 Na1 84.06(9) . .
N5 Mn4 Na1 95.87(12) . .
Mn2 Mn4 Na1 60.92(4) . .
O17 Na1 O16 92.68(14) . .
O17 Na1 O8 104.82(14) . .
O16 Na1 O8 148.60(14) . .
O17 Na1 O5 149.74(16) . .
O16 Na1 O5 97.60(13) . .
O8 Na1 O5 80.34(11) . .
O17 Na1 O12 99.28(15) . .
O16 Na1 O12 85.69(13) . .
O8 Na1 O12 66.12(11) . .
O5 Na1 O12 109.78(12) . .
O17 Na1 O2 84.53(14) . .
O16 Na1 O2 114.30(15) . .
O8 Na1 O2 93.48(11) . .
O5 Na1 O2 65.29(11) . .
O12 Na1 O2 159.58(12) . .
O17 Na1 Mn2 139.83(11) . .
O16 Na1 Mn2 127.45(10) . .
O8 Na1 Mn2 40.13(7) . .
O5 Na1 Mn2 40.55(7) . .
O12 Na1 Mn2 84.04(8) . .
O2 Na1 Mn2 80.35(8) . .
O17 Na1 Mn4 108.14(14) . .
O16 Na1 Mn4 116.45(12) . .
O8 Na1 Mn4 33.38(8) . .
O5 Na1 Mn4 92.57(9) . .
O12 Na1 Mn4 33.12(7) . .
O2 Na1 Mn4 126.65(9) . .
Mn2 Na1 Mn4 56.27(3) . .
O17 Na1 Mn1 117.85(13) . .
O16 Na1 Mn1 109.76(12) . .
O8 Na1 Mn1 85.09(9) . .
O5 Na1 Mn1 32.00(8) . .
O12 Na1 Mn1 138.07(9) . .
O2 Na1 Mn1 33.32(7) . .
Mn2 Na1 Mn1 55.29(3) . .
Mn4 Na1 Mn1 111.08(5) . .
O17 Na1 H16 88(2) . .
O16 Na1 H16 20.9(18) . .
O8 Na1 H16 132.0(19) . .
O5 Na1 H16 110.6(19) . .
O12 Na1 H16 66.2(19) . .
O2 Na1 H16 134.2(19) . .
Mn2 Na1 H16 128.1(19) . .
Mn4 Na1 H16 98.6(19) . .
Mn1 Na1 H16 129.3(19) . .
O17 Na1 H17 19.6(17) . .
O16 Na1 H17 101.2(19) . .
O8 Na1 H17 103.8(19) . .
O5 Na1 H17 130.2(18) . .
O12 Na1 H17 117.3(18) . .
O2 Na1 H17 64.9(18) . .
Mn2 Na1 H17 129.1(19) . .
Mn4 Na1 H17 118.3(18) . .
Mn1 Na1 H17 98.2(18) . .
H16 Na1 H17 103(3) . .
C1 O1 Mn1 129.3(3) . .
C7 O2 Mn1 129.1(3) . .
C7 O2 Na1 129.0(3) . .
Mn1 O2 Na1 101.80(13) . .
C9 O4 Mn1 111.6(2) . .
C9 O4 Mn3 130.7(3) . 3_665
Mn1 O4 Mn3 107.17(13) . 3_665
C11 O5 Mn1 114.0(3) . .
C11 O5 Mn2 128.8(3) . .
Mn1 O5 Mn2 100.87(12) . .
C11 O5 Na1 109.5(2) . .
Mn1 O5 Na1 106.35(13) . .
Mn2 O5 Na1 93.98(12) . .
C13 O6 H6 109.5 . .
C27 O7 Mn2 127.4(3) . .
C27 O7 Mn4 113.0(2) . .
Mn2 O7 Mn4 96.29(11) . .
C27 O7 Mn3 116.3(2) . .
Mn2 O7 Mn3 102.29(11) . .
Mn4 O7 Mn3 95.54(12) . .
C15 O8 Mn4 116.4(3) . .
C15 O8 Mn2 128.8(3) . .
Mn4 O8 Mn2 101.99(12) . .
C15 O8 Na1 106.7(2) . .
Mn4 O8 Na1 103.82(13) . .
Mn2 O8 Na1 94.65(12) . .
C30 O9 Mn2 124.1(3) . 3_665
C30 O9 Mn1 116.5(2) . 3_665
Mn2 O9 Mn1 95.92(11) 3_665 3_665
C30 O9 Mn3 117.2(2) . .
Mn2 O9 Mn3 102.65(11) 3_665 .
Mn1 O9 Mn3 94.92(11) 3_665 .
C31 O10 Mn3 111.5(3) . .
C31 O10 H10 108(5) . .
Mn3 O10 H10 96(5) . .
C17 O11 Mn4 112.6(3) . .
C17 O11 Mn3 134.0(3) . .
Mn4 O11 Mn3 104.34(13) . .
C26 O12 Mn4 131.6(3) . .
C26 O12 Na1 126.3(3) . .
Mn4 O12 Na1 102.03(13) . .
C20 O13 Mn4 128.6(3) . .
C19 O15 H15 109.5 . .
C33 O16 Na1 125.5(3) . .
C33 O16 H16 111(6) . .
Na1 O16 H16 81(6) . .
C34 O17 Na1 144.0(4) . .
C34 O17 H17 120(6) . .
Na1 O17 H17 94(5) . .
C12 N1 C10 113.3(4) . .
C12 N1 C8 113.0(4) . .
C10 N1 C8 113.6(4) . .
C12 N1 Mn1 110.4(2) . .
C10 N1 Mn1 100.9(3) . .
C8 N1 Mn1 104.5(2) . .
N3 N2 Mn2 126.1(3) . 3_665
N3 N2 Mn2 123.3(3) . .
Mn2 N2 Mn2 103.87(14) 3_665 .
N3 N2 Mn3 107.8(3) . .
Mn2 N2 Mn3 94.04(12) 3_665 .
Mn2 N2 Mn3 91.83(12) . .
N4 N3 N2 178.9(5) . .
C14 N5 C18 113.5(4) . .
C14 N5 C16 113.3(4) . .
C18 N5 C16 113.2(4) . .
C14 N5 Mn4 101.3(3) . .
C18 N5 Mn4 111.0(3) . .
C16 N5 Mn4 103.3(3) . .
C32 N6 C29 110.9(4) . .
C32 N6 C28 111.6(3) . .
C29 N6 C28 110.3(3) . .
C32 N6 Mn3 110.2(3) . .
C29 N6 Mn3 107.0(2) . .
C28 N6 Mn3 106.7(2) . .
O1 C1 C2 118.6(5) . .
O1 C1 C6 123.4(5) . .
C2 C1 C6 117.9(4) . .
C3 C2 C1 121.7(6) . .
C3 C2 H2 119.1 . .
C1 C2 H2 119.1 . .
C2 C3 C4 120.3(7) . .
C2 C3 H3 119.9 . .
C4 C3 H3 119.9 . .
C5 C4 C3 119.7(5) . .
C5 C4 H4 120.1 . .
C3 C4 H4 120.1 . .
C4 C5 C6 121.4(5) . .
C4 C5 H5 119.3 . .
C6 C5 H5 119.3 . .
C5 C6 C1 118.9(5) . .
C5 C6 C7 118.8(5) . .
C1 C6 C7 122.3(4) . .
O3 C7 O2 118.9(5) . .
O3 C7 C6 120.3(4) . .
O2 C7 C6 120.8(4) . .
N1 C8 C9 109.8(3) . .
N1 C8 H8A 109.7 . .
C9 C8 H8A 109.7 . .
N1 C8 H8B 109.7 . .
C9 C8 H8B 109.7 . .
H8A C8 H8B 108.2 . .
O4 C9 C8 109.4(4) . .
O4 C9 H9A 109.8 . .
C8 C9 H9A 109.8 . .
O4 C9 H9B 109.8 . .
C8 C9 H9B 109.8 . .
H9A C9 H9B 108.2 . .
N1 C10 C11 110.1(3) . .
N1 C10 H10A 109.6 . .
C11 C10 H10A 109.6 . .
N1 C10 H10B 109.6 . .
C11 C10 H10B 109.6 . .
H10A C10 H10B 108.2 . .
O5 C11 C10 109.2(3) . .
O5 C11 H11A 109.8 . .
C10 C11 H11A 109.8 . .
O5 C11 H11B 109.8 . .
C10 C11 H11B 109.8 . .
H11A C11 H11B 108.3 . .
N1 C12 C13 116.4(4) . .
N1 C12 H12A 108.2 . .
C13 C12 H12A 108.2 . .
N1 C12 H12B 108.2 . .
C13 C12 H12B 108.2 . .
H12A C12 H12B 107.3 . .
O6 C13 C12 110.4(4) . .
O6 C13 H13A 109.6 . .
C12 C13 H13A 109.6 . .
O6 C13 H13B 109.6 . .
C12 C13 H13B 109.6 . .
H13A C13 H13B 108.1 . .
N5 C14 C15 110.8(4) . .
N5 C14 H14A 109.5 . .
C15 C14 H14A 109.5 . .
N5 C14 H14B 109.5 . .
C15 C14 H14B 109.5 . .
H14A C14 H14B 108.1 . .
O8 C15 C14 109.9(4) . .
O8 C15 H15A 109.7 . .
C14 C15 H15A 109.7 . .
O8 C15 H15B 109.7 . .
C14 C15 H15B 109.7 . .
H15A C15 H15B 108.2 . .
N5 C16 C17 109.6(4) . .
N5 C16 H16A 109.7 . .
C17 C16 H16A 109.7 . .
N5 C16 H16B 109.7 . .
C17 C16 H16B 109.7 . .
H16A C16 H16B 108.2 . .
O11 C17 C16 109.6(4) . .
O11 C17 H17A 109.8 . .
C16 C17 H17A 109.8 . .
O11 C17 H17B 109.8 . .
C16 C17 H17B 109.8 . .
H17A C17 H17B 108.2 . .
N5 C18 C19 115.7(5) . .
N5 C18 H18A 108.4 . .
C19 C18 H18A 108.4 . .
N5 C18 H18B 108.4 . .
C19 C18 H18B 108.4 . .
H18A C18 H18B 107.4 . .
O15A C19 O15 86.4(11) . .
O15A C19 O15B 108.7(11) . .
O15 C19 O15B 86.6(13) . .
O15A C19 C18 117.0(8) . .
O15 C19 C18 129.4(11) . .
O15B C19 C18 121.2(11) . .
O15A C19 H19A 108.0 . .
O15 C19 H19A 24.2 . .
O15B C19 H19A 89.7 . .
C18 C19 H19A 108.0 . .
O15A C19 H19B 108.0 . .
O15 C19 H19B 105.3 . .
O15B C19 H19B 18.8 . .
C18 C19 H19B 108.0 . .
H19A C19 H19B 107.3 . .
O13 C20 C25 123.9(5) . .
O13 C20 C21 117.2(5) . .
C25 C20 C21 118.9(5) . .
C22 C21 C20 120.9(6) . .
C22 C21 H21 119.5 . .
C20 C21 H21 119.5 . .
C23 C22 C21 120.7(7) . .
C23 C22 H22 119.6 . .
C21 C22 H22 119.6 . .
C24 C23 C22 118.8(6) . .
C24 C23 H23 120.6 . .
C22 C23 H23 120.6 . .
C23 C24 C25 122.1(5) . .
C23 C24 H24 119.0 . .
C25 C24 H24 119.0 . .
C20 C25 C24 118.5(5) . .
C20 C25 C26 123.7(4) . .
C24 C25 C26 117.8(5) . .
O14 C26 O12 119.7(5) . .
O14 C26 C25 119.7(4) . .
O12 C26 C25 120.6(4) . .
O7 C27 C28 110.7(3) . .
O7 C27 H27A 109.5 . .
C28 C27 H27A 109.5 . .
O7 C27 H27B 109.5 . .
C28 C27 H27B 109.5 . .
H27A C27 H27B 108.1 . .
N6 C28 C27 110.9(3) . .
N6 C28 H28A 109.5 . .
C27 C28 H28A 109.5 . .
N6 C28 H28B 109.5 . .
C27 C28 H28B 109.5 . .
H28A C28 H28B 108.1 . .
N6 C29 C30 111.3(3) . .
N6 C29 H29A 109.4 . .
C30 C29 H29A 109.4 . .
N6 C29 H29B 109.4 . .
C30 C29 H29B 109.4 . .
H29A C29 H29B 108.0 . .
O9 C30 C29 111.4(4) . .
O9 C30 H30A 109.4 . .
C29 C30 H30A 109.4 . .
O9 C30 H30B 109.4 . .
C29 C30 H30B 109.4 . .
H30A C30 H30B 108.0 . .
O10 C31 C32 110.2(4) . .
O10 C31 H31A 109.6 . .
C32 C31 H31A 109.6 . .
O10 C31 H31B 109.6 . .
C32 C31 H31B 109.6 . .
H31A C31 H31B 108.1 . .
N6 C32 C31 110.5(4) . .
N6 C32 H32A 109.6 . .
C31 C32 H32A 109.6 . .
N6 C32 H32B 109.6 . .
C31 C32 H32B 109.6 . .
H32A C32 H32B 108.1 . .
O16 C33 H33A 109.5 . .
O16 C33 H33B 109.5 . .
H33A C33 H33B 109.5 . .
O16 C33 H33C 109.5 . .
H33A C33 H33C 109.5 . .
H33B C33 H33C 109.5 . .
O17 C34 H34A 109.5 . .
O17 C34 H34B 109.5 . .
H34A C34 H34B 109.5 . .
O17 C34 H34C 109.5 . .
H34A C34 H34C 109.5 . .
H34B C34 H34C 109.5 . .
C19 O15A H15X 109.5 . .
C19 O15B H15Y 109.5 . .
C1S O1S H1S 108(6) . .
O1S C1S H1S1 109.5 . .
O1S C1S H1S2 109.5 . .
H1S1 C1S H1S2 109.5 . .
O1S C1S H1S3 109.5 . .
H1S1 C1S H1S3 109.5 . .
H1S2 C1S H1S3 109.5 . .

loop_
_geom_bond_atom_site_label_1
_geom_bond_atom_site_label_2
_geom_bond_distance
_geom_bond_site_symmetry_2
Mn1 O1 1.868(3) .
Mn1 O4 1.922(3) .
Mn1 O5 1.935(3) .
Mn1 O2 1.966(3) .
Mn1 O9 2.165(3) 3_665
Mn1 N1 2.323(4) .
Mn1 Mn2 3.2023(11) .
Mn1 Na1 3.503(2) .
Mn2 O9 2.146(3) 3_665
Mn2 O7 2.152(3) .
Mn2 O8 2.196(3) .
Mn2 O5 2.213(3) .
Mn2 N2 2.254(3) 3_665
Mn2 N2 2.291(3) .
Mn2 Mn4 3.2314(12) .
Mn2 Na1 3.3956(17) .
Mn3 O4 2.145(3) 3_665
Mn3 O7 2.239(3) .
Mn3 O11 2.250(3) .
Mn3 O9 2.279(3) .
Mn3 O10 2.304(4) .
Mn3 N6 2.403(3) .
Mn3 N2 2.467(4) .
Mn4 O11 1.889(3) .
Mn4 O13 1.908(4) .
Mn4 O12 1.931(3) .
Mn4 O8 1.958(3) .
Mn4 O7 2.187(3) .
Mn4 N5 2.314(4) .
Mn4 Na1 3.456(2) .
Na1 O17 2.287(4) .
Na1 O16 2.354(4) .
Na1 O8 2.418(3) .
Na1 O5 2.426(3) .
Na1 O12 2.492(4) .
Na1 O2 2.525(4) .
Na1 H16 2.38(8) .
Na1 H17 2.49(8) .
O1 C1 1.321(5) .
O2 C7 1.307(5) .
O3 C7 1.259(6) .
O4 C9 1.412(5) .
O4 Mn3 2.145(3) 3_665
O5 C11 1.444(5) .
O6 C13 1.421(6) .
O6 H6 0.8400 .
O7 C27 1.425(5) .
O8 C15 1.430(5) .
O9 C30 1.422(4) .
O9 Mn2 2.146(3) 3_665
O9 Mn1 2.165(3) 3_665
O10 C31 1.441(6) .
O10 H10 0.888(10) .
O11 C17 1.420(6) .
O12 C26 1.304(5) .
O13 C20 1.349(6) .
O14 C26 1.240(6) .
O15 C19 1.394(10) .
O15 H15 0.8400 .
O16 C33 1.424(6) .
O16 H16 0.86(8) .
O17 C34 1.410(6) .
O17 H17 0.84(8) .
N1 C12 1.474(6) .
N1 C10 1.482(6) .
N1 C8 1.493(6) .
N2 N3 1.209(5) .
N2 Mn2 2.254(3) 3_665
N3 N4 1.150(5) .
N5 C14 1.476(7) .
N5 C18 1.485(7) .
N5 C16 1.496(6) .
N6 C32 1.474(6) .
N6 C29 1.481(5) .
N6 C28 1.483(6) .
C1 C2 1.393(8) .
C1 C6 1.424(7) .
C2 C3 1.374(8) .
C2 H2 0.9500 .
C3 C4 1.391(10) .
C3 H3 0.9500 .
C4 C5 1.361(9) .
C4 H4 0.9500 .
C5 C6 1.409(6) .
C5 H5 0.9500 .
C6 C7 1.454(8) .
C8 C9 1.513(6) .
C8 H8A 0.9900 .
C8 H8B 0.9900 .
C9 H9A 0.9900 .
C9 H9B 0.9900 .
C10 C11 1.520(7) .
C10 H10A 0.9900 .
C10 H10B 0.9900 .
C11 H11A 0.9900 .
C11 H11B 0.9900 .
C12 C13 1.525(6) .
C12 H12A 0.9900 .
C12 H12B 0.9900 .
C13 H13A 0.9900 .
C13 H13B 0.9900 .
C14 C15 1.509(7) .
C14 H14A 0.9900 .
C14 H14B 0.9900 .
C15 H15A 0.9900 .
C15 H15B 0.9900 .
C16 C17 1.517(7) .
C16 H16A 0.9900 .
C16 H16B 0.9900 .
C17 H17A 0.9900 .
C17 H17B 0.9900 .
C18 C19 1.505(9) .
C18 H18A 0.9900 .
C18 H18B 0.9900 .
C19 O15A 1.382(9) .
C19 O15B 1.403(10) .
C19 H19A 0.9900 .
C19 H19B 0.9900 .
C20 C25 1.393(7) .
C20 C21 1.393(8) .
C21 C22 1.387(9) .
C21 H21 0.9500 .
C22 C23 1.374(10) .
C22 H22 0.9500 .
C23 C24 1.365(9) .
C23 H23 0.9500 .
C24 C25 1.416(6) .
C24 H24 0.9500 .
C25 C26 1.473(8) .
C27 C28 1.508(6) .
C27 H27A 0.9900 .
C27 H27B 0.9900 .
C28 H28A 0.9900 .
C28 H28B 0.9900 .
C29 C30 1.507(6) .
C29 H29A 0.9900 .
C29 H29B 0.9900 .
C30 H30A 0.9900 .
C30 H30B 0.9900 .
C31 C32 1.518(7) .
C31 H31A 0.9900 .
C31 H31B 0.9900 .
C32 H32A 0.9900 .
C32 H32B 0.9900 .
C33 H33A 0.9800 .
C33 H33B 0.9800 .
C33 H33C 0.9800 .
C34 H34A 0.9800 .
C34 H34B 0.9800 .
C34 H34C 0.9800 .
O15A H15X 0.8400 .
O15B H15Y 0.8400 .
O1S C1S 1.433(6) .
O1S H1S 0.68(7) .
C1S H1S1 0.9800 .
C1S H1S2 0.9800 .
C1S H1S3 0.9800 .

loop_
_platon_squeeze_void_nr
_platon_squeeze_void_average_x
_platon_squeeze_void_average_y
_platon_squeeze_void_average_z
_platon_squeeze_void_volume
_platon_squeeze_void_count_electrons
1 0.000 0.000 0.000 548.0 58
2 0.500 -0.496 0.500 548.0 58
